data_8101216
loop_
_publ_author_name
'Horn, Ernst'
'Nakahodo, Tsukasa'
'Furukawa, Naomichi'

_publ_section_title
;
Crystal structure of 1,6-dibromo-2-phenyl-1,2-diselenaacenaphthylene, 
BrSe(C~10~H~5~Br)Se(C~6~H~5~)
;
_journal_issue 1
_journal_name_full 'Zeitschrift f\"ur Kristallographie - New Crystal Structures'
_journal_page_first 23
_journal_page_last 24
_journal_volume 215
_journal_year 2000
_chemical_formula_analytical 'C32 H20 Br4 Se4'
_chemical_formula_moiety 'C16 H10 Br2 Se2'
_chemical_formula_structural 'BrSe(C10 H5 Br)Se(C6 H5)'
_chemical_formula_sum 'C32 H20 Br4 Se4'
_chemical_formula_weight 1039.96
_chemical_name_common dibromodiselenide
_space_group_IT_number 2
_symmetry_cell_setting triclinic
_symmetry_Int_Tables_number 2
_symmetry_space_group_name_Hall '-P 1'
_symmetry_space_group_name_H-M 'P -1'
_cell_angle_alpha 93.03(1)
_cell_angle_beta 103.10(1)
_cell_angle_gamma 86.51(1)
_cell_formula_units_Z 4
_cell_length_a 11.418(2)
_cell_length_b 16.676(3)
_cell_length_c 8.5170(9)
_cell_measurement_temperature 296.2
_cell_volume 1575.3(4)
_diffrn_ambient_temperature 296.2
_exptl_crystal_density_diffrn 2.175
_refine_ls_R_factor_obs 0.0400
_refine_ls_wR_factor_obs 0.0440
_cod_database_code 8101216

loop_
_symmetry_equiv_pos_as_xyz
x,y,z
-x,-y,-z

loop_
_atom_site_aniso_label
_atom_site_aniso_U_11
_atom_site_aniso_U_22
_atom_site_aniso_U_33
_atom_site_aniso_U_12
_atom_site_aniso_U_13
_atom_site_aniso_U_23
Br(1) 0.0601(8) 0.0494(7) 0.0511(7) -0.0021(6) 0.0079(6) 0.0153(5)
Br(2) 0.0475(7) 0.0512(7) 0.0586(7) 0.0027(5) 0.0014(5) 0.0126(5)
Br(3) 0.0591(8) 0.0532(7) 0.0481(6) -0.0004(6) 0.0090(5) -0.0091(5)
Br(4) 0.0585(8) 0.0544(8) 0.0902(10) -0.0189(6) 0.0126(7) -0.0063(7)
Se(1) 0.0399(6) 0.0400(6) 0.0351(5) 0.0037(4) 0.0100(4) -0.0002(4)
Se(2) 0.0376(6) 0.0469(6) 0.0407(6) -0.0078(5) 0.0125(4) -0.0100(5)
Se(3) 0.0435(6) 0.0491(7) 0.0367(5) -0.0067(5) 0.0101(4) 0.0020(5)
Se(4) 0.0399(6) 0.0522(7) 0.0492(6) 0.0055(5) 0.0141(5) 0.0145(5)
C(1) 0.037(6) 0.042(6) 0.026(5) -0.001(4) 0.009(4) 0.001(4)
C(2) 0.041(6) 0.033(6) 0.040(5) -0.003(4) 0.013(4) 0.006(4)
C(3) 0.030(5) 0.042(6) 0.059(7) -0.003(4) 0.012(5) 0.007(5)
C(4) 0.037(6) 0.034(6) 0.046(6) -0.001(4) 0.008(5) 0.002(5)
C(5) 0.041(6) 0.024(5) 0.036(5) -0.005(4) 0.014(4) 0.000(4)
C(6) 0.053(7) 0.030(6) 0.047(6) 0.000(5) 0.022(5) 0.003(4)
C(7) 0.089(10) 0.025(6) 0.054(7) -0.011(6) 0.032(6) 0.003(5)
C(8) 0.068(8) 0.024(5) 0.055(7) -0.003(5) 0.028(6) -0.001(5)
C(9) 0.052(6) 0.022(5) 0.041(5) -0.002(4) 0.012(5) -0.006(4)
C(10) 0.038(6) 0.029(5) 0.036(5) -0.002(4) 0.015(4) -0.003(4)
C(11) 0.040(6) 0.032(5) 0.036(5) 0.001(4) 0.007(4) 0.001(4)
C(12) 0.046(7) 0.048(7) 0.041(6) -0.002(5) 0.012(5) 0.005(5)
C(13) 0.044(7) 0.070(8) 0.053(7) 0.002(6) 0.021(5) -0.002(6)
C(14) 0.074(9) 0.048(7) 0.048(6) 0.012(6) 0.033(6) -0.005(5)
C(15) 0.056(8) 0.054(7) 0.060(7) -0.016(6) 0.018(6) -0.009(6)
C(16) 0.051(7) 0.054(7) 0.044(6) -0.008(5) 0.018(5) -0.005(5)
C(17) 0.042(6) 0.039(6) 0.040(6) -0.003(5) 0.010(5) -0.001(4)
C(18) 0.035(6) 0.061(8) 0.070(8) -0.006(5) 0.017(5) -0.018(6)
C(19) 0.031(6) 0.045(7) 0.093(9) 0.001(5) 0.015(6) -0.007(6)
C(20) 0.050(7) 0.027(6) 0.061(7) -0.007(5) 0.012(5) 0.002(5)
C(21) 0.061(8) 0.040(6) 0.048(6) -0.003(6) 0.020(6) 0.011(5)
C(22) 0.075(10) 0.039(7) 0.094(10) -0.020(7) 0.033(8) -0.016(7)
C(23) 0.08(1) 0.037(8) 0.14(1) -0.004(7) 0.05(1) -0.020(8)
C(24) 0.066(9) 0.049(8) 0.12(1) -0.003(7) 0.052(9) -0.006(8)
C(25) 0.047(7) 0.050(7) 0.059(7) 0.008(5) 0.024(5) 0.014(5)
C(26) 0.045(6) 0.035(6) 0.049(6) 0.005(5) 0.018(5) 0.012(5)
C(27) 0.035(6) 0.042(6) 0.043(6) -0.003(5) 0.011(5) -0.002(5)
C(28) 0.057(7) 0.037(6) 0.053(7) 0.011(5) 0.020(5) -0.001(5)
C(29) 0.11(1) 0.028(6) 0.056(7) 0.022(6) 0.030(7) 0.012(5)
C(30) 0.10(1) 0.042(7) 0.053(7) -0.008(7) 0.036(7) 0.003(6)
C(31) 0.071(9) 0.071(9) 0.079(9) -0.023(8) 0.042(8) -0.008(7)
C(32) 0.050(7) 0.066(8) 0.059(7) -0.002(6) 0.018(6) 0.008(6)

loop_
_atom_site_label
_atom_site_fract_x
_atom_site_fract_y
_atom_site_fract_z
_atom_site_U_iso_or_equiv
_atom_site_thermal_displace_type
_atom_site_calc_flag
_atom_site_calc_attached_atom
_atom_site_occupancy
_atom_site_refinement_flags
Br(1) 0.0715(1) 0.20657(7) 0.1465(1) 0.0538(4) Uani d . 1.00 .
Br(2) -0.3200(1) 0.50777(7) -0.3748(1) 0.0539(3) Uani d . 1.00 .
Br(3) -0.4457(1) 0.32912(7) 0.1559(1) 0.0545(4) Uani d . 1.00 .
Br(4) -0.7756(1) -0.00983(8) -0.3119(2) 0.0680(4) Uani d . 1.00 .
Se(1) 0.17977(9) 0.32535(6) 0.0371(1) 0.0384(3) Uani d . 1.00 .
Se(2) 0.29850(10) 0.42552(7) -0.0642(1) 0.0413(3) Uani d . 1.00 .
Se(3) -0.3167(1) 0.21110(7) 0.0395(1) 0.0427(3) Uani d . 1.00 .
Se(4) -0.1766(1) 0.10494(7) -0.0568(1) 0.0463(3) Uani d . 1.00 .
C(1) 0.0333(9) 0.3797(6) -0.086(1) 0.035(3) Uani d . 1.00 .
C(2) -0.0767(9) 0.3530(6) -0.082(1) 0.037(3) Uani d . 1.00 .
C(3) -0.1805(9) 0.3933(6) -0.171(1) 0.043(3) Uani d . 1.00 .
C(4) -0.1746(9) 0.4586(6) -0.257(1) 0.039(3) Uani d . 1.00 .
C(5) -0.0631(9) 0.4886(5) -0.261(1) 0.033(3) Uani d . 1.00 .
C(6) -0.0526(10) 0.5583(6) -0.346(1) 0.042(3) Uani d . 1.00 .
C(7) 0.057(1) 0.5850(6) -0.346(1) 0.053(4) Uani d . 1.00 .
C(8) 0.166(1) 0.5463(6) -0.261(1) 0.047(3) Uani d . 1.00 .
C(9) 0.1550(10) 0.4792(6) -0.181(1) 0.038(3) Uani d . 1.00 .
C(10) 0.0437(9) 0.4486(6) -0.173(1) 0.034(3) Uani d . 1.00 .
C(11) 0.3412(9) 0.3651(6) -0.243(1) 0.037(3) Uani d . 1.00 .
C(12) 0.4515(10) 0.3779(6) -0.273(1) 0.044(3) Uani d . 1.00 .
C(13) 0.482(1) 0.3339(8) -0.406(1) 0.054(4) Uani d . 1.00 .
C(14) 0.404(1) 0.2835(7) -0.504(1) 0.054(4) Uani d . 1.00 .
C(15) 0.295(1) 0.2721(7) -0.473(1) 0.055(4) Uani d . 1.00 .
C(16) 0.262(1) 0.3136(7) -0.341(1) 0.049(3) Uani d . 1.00 .
C(17) -0.4503(9) 0.1447(6) -0.064(1) 0.040(3) Uani d . 1.00 .
C(18) -0.5649(10) 0.1690(7) -0.056(1) 0.055(4) Uani d . 1.00 .
C(19) -0.6618(10) 0.1211(7) -0.131(2) 0.057(4) Uani d . 1.00 .
C(20) -0.643(1) 0.0512(6) -0.213(1) 0.046(3) Uani d . 1.00 .
C(21) -0.526(1) 0.0235(6) -0.225(1) 0.048(3) Uani d . 1.00 .
C(22) -0.501(1) -0.0484(7) -0.310(2) 0.067(4) Uani d . 1.00 .
C(23) -0.387(1) -0.0723(8) -0.316(2) 0.083(5) Uani d . 1.00 .
C(24) -0.290(1) -0.0286(8) -0.240(2) 0.074(5) Uani d . 1.00 .
C(25) -0.311(1) 0.0443(7) -0.160(1) 0.050(3) Uani d . 1.00 .
C(26) -0.4286(10) 0.0714(6) -0.148(1) 0.042(3) Uani d . 1.00 .
C(27) -0.1517(9) 0.1497(6) -0.251(1) 0.040(3) Uani d . 1.00 .
C(28) -0.243(1) 0.1914(6) -0.351(1) 0.048(3) Uani d . 1.00 .
C(29) -0.222(1) 0.2191(6) -0.493(1) 0.063(4) Uani d . 1.00 .
C(30) -0.110(1) 0.2049(7) -0.528(1) 0.061(4) Uani d . 1.00 .
C(31) -0.020(1) 0.1622(8) -0.425(2) 0.069(5) Uani d . 1.00 .
C(32) -0.038(1) 0.1348(8) -0.283(1) 0.057(4) Uani d . 1.00 .
H(1) -0.0864 0.3014 -0.0163 0.0472 Uiso calc . 1.00 .
H(2) -0.2661 0.3700 -0.1747 0.0495 Uiso calc . 1.00 .
H(3) -0.1301 0.5912 -0.4079 0.0473 Uiso calc . 1.00 .
H(4) 0.0656 0.6355 -0.4124 0.0597 Uiso calc . 1.00 .
H(5) 0.2495 0.5709 -0.2601 0.0516 Uiso calc . 1.00 .
H(6) 0.5114 0.4170 -0.2017 0.0515 Uiso calc . 1.00 .
H(7) 0.5638 0.3396 -0.4316 0.0561 Uiso calc . 1.00 .
H(8) 0.4312 0.2531 -0.6038 0.0577 Uiso calc . 1.00 .
H(9) 0.2386 0.2274 -0.5415 0.0700 Uiso calc . 1.00 .
H(10) 0.1759 0.3097 -0.3180 0.0549 Uiso calc . 1.00 .
H(11) -0.5818 0.2227 0.0119 0.0689 Uiso calc . 1.00 .
H(12) -0.7500 0.1388 -0.1259 0.0663 Uiso calc . 1.00 .
H(13) -0.5726 -0.0813 -0.3720 0.0772 Uiso calc . 1.00 .
H(14) -0.3742 -0.1308 -0.3810 0.0983 Uiso calc . 1.00 .
H(15) -0.1966 -0.0468 -0.2367 0.0773 Uiso calc . 1.00 .
H(16) -0.3239 0.1973 -0.3265 0.0606 Uiso calc . 1.00 .
H(17) -0.2821 0.2563 -0.5703 0.0751 Uiso calc . 1.00 .
H(18) -0.0910 0.2316 -0.6322 0.0652 Uiso calc . 1.00 .
H(19) 0.0650 0.1562 -0.4580 0.0865 Uiso calc . 1.00 .
H(20) 0.0272 0.0922 -0.2120 0.0710 Uiso calc . 1.00 .

loop_
_geom_bond_atom_site_label_1
_geom_bond_atom_site_label_2
_geom_bond_distance
_geom_bond_site_symmetry_1
_geom_bond_site_symmetry_2
_geom_bond_publ_flag
Br(1) Se(1) 2.708(2) 1_555 1_555 yes
Br(3) Se(3) 2.670(2) 1_555 1_555 yes
Se(1) Se(2) 2.516(2) 1_555 1_555 yes
Se(3) Se(4) 2.542(2) 1_555 1_555 yes
Br(2) C(4) 1.90(1) 1_555 1_555 yes
Br(4) C(20) 1.89(1) 1_555 1_555 yes
Se(1) C(1) 1.959(10) 1_555 1_555 yes
Se(2) C(9) 1.91(1) 1_555 1_555 yes
Se(2) C(11) 1.922(9) 1_555 1_555 yes
Se(3) C(17) 1.96(1) 1_555 1_555 yes
Se(4) C(25) 1.90(1) 1_555 1_555 yes
Se(4) C(27) 1.93(1) 1_555 1_555 yes
C(1) C(2) 1.37(1) 1_555 1_555 yes
C(1) C(10) 1.43(1) 1_555 1_555 yes
C(2) C(3) 1.40(1) 1_555 1_555 yes
C(3) C(4) 1.36(1) 1_555 1_555 yes
C(4) C(5) 1.40(1) 1_555 1_555 yes
C(5) C(6) 1.42(1) 1_555 1_555 yes
C(5) C(10) 1.43(1) 1_555 1_555 yes
C(6) C(7) 1.36(2) 1_555 1_555 yes
C(7) C(8) 1.42(2) 1_555 1_555 yes
C(8) C(9) 1.37(1) 1_555 1_555 yes
C(9) C(10) 1.41(1) 1_555 1_555 yes
C(11) C(12) 1.37(1) 1_555 1_555 yes
C(11) C(16) 1.39(1) 1_555 1_555 yes
C(12) C(13) 1.42(1) 1_555 1_555 yes
C(13) C(14) 1.37(2) 1_555 1_555 yes
C(14) C(15) 1.36(2) 1_555 1_555 yes
C(15) C(16) 1.40(1) 1_555 1_555 yes
C(17) C(18) 1.36(1) 1_555 1_555 yes
C(17) C(26) 1.42(1) 1_555 1_555 yes
C(18) C(19) 1.41(1) 1_555 1_555 yes
C(19) C(20) 1.36(1) 1_555 1_555 yes
C(20) C(21) 1.40(2) 1_555 1_555 yes
C(21) C(22) 1.42(2) 1_555 1_555 yes
C(21) C(26) 1.43(1) 1_555 1_555 yes
C(22) C(23) 1.35(2) 1_555 1_555 yes
C(23) C(24) 1.37(2) 1_555 1_555 yes
C(24) C(25) 1.40(2) 1_555 1_555 yes
C(25) C(26) 1.42(1) 1_555 1_555 yes
C(27) C(28) 1.37(1) 1_555 1_555 yes
C(27) C(32) 1.39(1) 1_555 1_555 yes
C(28) C(29) 1.39(2) 1_555 1_555 yes
C(29) C(30) 1.38(2) 1_555 1_555 yes
C(30) C(31) 1.38(2) 1_555 1_555 yes
C(31) C(32) 1.38(2) 1_555 1_555 yes
